data_7025053
loop_
_publ_author_name
'Viciano-Chumillas, Marta'
'de Ruiter, Graham'
'Tanase, Stefania'
'Smits, Jan M. M.'
'de Gelder, Ren\'e'
'Mutikainen, Ilpo'
'Turpeinen, Urho'
'de Jongh, L. Jos'
'Reedijk, Jan'

_publ_section_title
;
 High nuclearity manganese(iii) compounds containing phenol-pyrazole
 ligands: the influence of the ligand on the core geometry
;
_journal_issue 20
_journal_name_full 'Dalton Transactions'
_journal_page_first 4991
_journal_paper_doi 10.1039/b924776a
_journal_volume 39
_journal_year 2010
_chemical_formula_sum 'C84 H72 Mn8 N16 O15'
_chemical_formula_weight 1985.10
_chemical_name_systematic
;
?
;
_space_group_IT_number 2
_symmetry_space_group_name_Hall '-P 1'
_symmetry_space_group_name_H-M 'P -1'
_atom_sites_solution_hydrogens geom
_atom_sites_solution_primary direct
_atom_sites_solution_secondary difmap
_audit_creation_method SHELXL-97
_cell_angle_alpha 78.212(18)
_cell_angle_beta 86.77(2)
_cell_angle_gamma 70.32(3)
_cell_formula_units_Z 2
_cell_length_a 14.139(6)
_cell_length_b 15.162(5)
_cell_length_c 20.726(5)
_cell_measurement_temperature 208(2)
_cell_volume 4095(3)
_computing_structure_refinement 'SHELXL-97 (Sheldrick, 1997)'
_computing_structure_solution 'SHELXS-97 (Sheldrick, 1990)'
_diffrn_ambient_temperature 208(2)
_diffrn_measured_fraction_theta_full 0.998
_diffrn_measured_fraction_theta_max 0.998
_diffrn_radiation_monochromator graphite
_diffrn_radiation_source 'fine-focus sealed tube'
_diffrn_radiation_type MoK\a
_diffrn_radiation_wavelength 0.71073
_diffrn_reflns_av_R_equivalents 0.1847
_diffrn_reflns_av_sigmaI/netI 0.1856
_diffrn_reflns_limit_h_max 16
_diffrn_reflns_limit_h_min -16
_diffrn_reflns_limit_k_max 18
_diffrn_reflns_limit_k_min -18
_diffrn_reflns_limit_l_max 24
_diffrn_reflns_limit_l_min -24
_diffrn_reflns_number 70380
_diffrn_reflns_theta_full 25.00
_diffrn_reflns_theta_max 25.00
_diffrn_reflns_theta_min 2.01
_exptl_absorpt_coefficient_mu 1.268
_exptl_crystal_density_diffrn 1.610
_exptl_crystal_density_method 'not measured'
_exptl_crystal_F_000 2016
_refine_diff_density_max 0.632
_refine_diff_density_min -0.598
_refine_diff_density_rms 0.123
_refine_ls_extinction_method none
_refine_ls_goodness_of_fit_ref 1.066
_refine_ls_hydrogen_treatment mixed
_refine_ls_matrix_type full
_refine_ls_number_parameters 1108
_refine_ls_number_reflns 14388
_refine_ls_number_restraints 0
_refine_ls_restrained_S_all 1.066
_refine_ls_R_factor_all 0.2287
_refine_ls_R_factor_gt 0.1161
_refine_ls_shift/su_max 0.000
_refine_ls_shift/su_mean 0.000
_refine_ls_structure_factor_coef Fsqd
_refine_ls_weighting_details 'w=1/[\s^2^(Fo^2^)+(0.0252P)^2^+44.6641P] where P=(Fo^2^+2Fc^2^)/3'
_refine_ls_weighting_scheme calc
_refine_ls_wR_factor_gt 0.1882
_refine_ls_wR_factor_ref 0.2330
_reflns_number_gt 6952
_reflns_number_total 14388
_reflns_threshold_expression >2sigma(I)
_cod_data_source_file b924776a.txt
_cod_data_source_block leid57
_cod_depositor_comments
;
The following automatic conversions were performed:

'_refine_ls_weighting_scheme' value 'calc
w=1/[\s^2^(Fo^2^)+(0.0252P)^2^+44.6641P] where P=(Fo^2^+2Fc^2^)/3'
was changed to 'calc'. New tag '_refine_ls_weighting_details' was
created. The value of the new tag was set to
'w=1/[\s^2^(Fo^2^)+(0.0252P)^2^+44.6641P] where P=(Fo^2^+2Fc^2^)/3'.

Automatic conversion script
Id: cif_fix_values 3143 2015-03-26 13:38:13Z robertas 
;
_cod_original_cell_volume 4095(2)
_cod_database_code 7025053

loop_
_symmetry_equiv_pos_as_xyz
'x, y, z'
'-x, -y, -z'

loop_
_atom_site_label
_atom_site_type_symbol
_atom_site_fract_x
_atom_site_fract_y
_atom_site_fract_z
_atom_site_U_iso_or_equiv
_atom_site_adp_type
_atom_site_occupancy
_atom_site_calc_flag
_atom_site_refinement_flags
Mn1 Mn 0.30961(13) 0.28398(13) 0.18126(8) 0.0371(5) Uani 1 d .
Mn2 Mn 0.15582(14) 0.16815(13) 0.17520(8) 0.0414(5) Uani 1 d .
Mn3 Mn 0.44680(13) 0.19887(12) 0.31841(8) 0.0373(5) Uani 1 d .
Mn4 Mn 0.15634(14) 0.01229(13) 0.31330(8) 0.0437(5) Uani 1 d .
Mn5 Mn 0.36582(13) 0.05562(12) 0.24864(8) 0.0362(5) Uani 1 d .
Mn6 Mn 0.20294(13) 0.21572(13) 0.31358(8) 0.0387(5) Uani 1 d .
Mn7 Mn 0.37076(15) 0.12242(14) 0.08803(8) 0.0465(5) Uani 1 d .
Mn8 Mn 0.06438(14) 0.39714(13) 0.20352(8) 0.0428(5) Uani 1 d .
O1 O 0.3759(6) 0.1782(5) 0.2514(3) 0.0366(19) Uani 1 d .
O2 O 0.1737(5) 0.1294(5) 0.2688(3) 0.0359(19) Uani 1 d .
O3 O 0.2965(5) 0.1135(5) 0.1662(3) 0.039(2) Uani 1 d .
O4 O 0.1906(5) 0.3019(5) 0.2308(3) 0.037(2) Uani 1 d .
N11 N 0.3917(7) 0.3627(7) 0.2112(4) 0.039(2) Uani 1 d .
N12 N 0.4413(7) 0.3244(6) 0.2708(4) 0.036(2) Uani 1 d .
C13 C 0.4954(9) 0.3778(8) 0.2826(5) 0.035(3) Uani 1 d .
C14 C 0.4789(10) 0.4551(9) 0.2287(6) 0.054(4) Uani 1 d .
H14 H 0.5056 0.5052 0.2225 0.065 Uiso 1 calc R
C15 C 0.4145(10) 0.4407(9) 0.1870(6) 0.055(4) Uani 1 d .
H15 H 0.3900 0.4813 0.1465 0.065 Uiso 1 calc R
O21 O 0.5097(6) 0.2150(5) 0.3874(3) 0.042(2) Uani 1 d .
C22 C 0.5527(9) 0.2791(8) 0.3932(5) 0.038(3) Uani 1 d .
C23 C 0.5512(8) 0.3568(8) 0.3434(5) 0.034(3) Uani 1 d .
C24 C 0.5999(10) 0.4184(10) 0.3536(6) 0.056(4) Uani 1 d .
H24 H 0.6003 0.4700 0.3197 0.067 Uiso 1 calc R
C25 C 0.6470(10) 0.4054(10) 0.4121(7) 0.058(4) Uani 1 d .
H25 H 0.6791 0.4480 0.4187 0.070 Uiso 1 calc R
C26 C 0.6472(9) 0.3287(10) 0.4616(6) 0.053(4) Uani 1 d .
H26 H 0.6790 0.3193 0.5022 0.064 Uiso 1 calc R
C27 C 0.6015(9) 0.2674(9) 0.4514(6) 0.043(3) Uani 1 d .
H27 H 0.6032 0.2151 0.4853 0.052 Uiso 1 calc R
N31 N 0.0893(7) 0.0589(7) 0.1773(4) 0.041(3) Uani 1 d .
N32 N 0.0936(7) -0.0020(7) 0.2372(5) 0.042(3) Uani 1 d .
C33 C 0.0429(9) -0.0610(9) 0.2343(6) 0.042(3) Uani 1 d .
C34 C 0.0083(9) -0.0402(9) 0.1699(6) 0.046(3) Uani 1 d .
H34 H -0.0285 -0.0707 0.1517 0.055 Uiso 1 calc R
C35 C 0.0389(9) 0.0343(8) 0.1381(6) 0.042(3) Uani 1 d .
H35 H 0.0250 0.0637 0.0935 0.051 Uiso 1 calc R
O41 O 0.1468(6) -0.1031(6) 0.3591(4) 0.051(2) Uani 1 d .
C42 C 0.0849(9) -0.1495(9) 0.3490(7) 0.051(4) Uani 1 d .
C43 C 0.0353(10) -0.1343(9) 0.2915(7) 0.047(3) Uani 1 d .
C44 C -0.0290(10) -0.1863(10) 0.2861(7) 0.064(4) Uani 1 d .
H44 H -0.0646 -0.1753 0.2466 0.076 Uiso 1 calc R
C45 C -0.0389(12) -0.2535(11) 0.3396(9) 0.071(4) Uani 1 d .
H45 H -0.0820 -0.2880 0.3364 0.085 Uiso 1 calc R
C46 C 0.0123(13) -0.2709(12) 0.3967(9) 0.085(5) Uani 1 d .
H46 H 0.0060 -0.3178 0.4325 0.102 Uiso 1 calc R
C47 C 0.0735(12) -0.2191(10) 0.4015(7) 0.071(5) Uani 1 d .
H47 H 0.1087 -0.2307 0.4412 0.085 Uiso 1 calc R
N51 N 0.4930(7) -0.0123(7) 0.1936(4) 0.038(2) Uani 1 d .
N52 N 0.4940(8) 0.0339(7) 0.1305(4) 0.049(3) Uani 1 d .
C53 C 0.5830(11) 0.0002(10) 0.1050(6) 0.052(4) Uani 1 d .
C54 C 0.6464(10) -0.0738(10) 0.1528(6) 0.062(4) Uani 1 d .
H54 H 0.7135 -0.1121 0.1489 0.075 Uiso 1 calc R
C55 C 0.5842(10) -0.0750(9) 0.2064(6) 0.053(4) Uani 1 d .
H55 H 0.6043 -0.1160 0.2474 0.063 Uiso 1 calc R
O61 O 0.4334(7) 0.1262(7) 0.0089(4) 0.062(3) Uani 1 d .
C62 C 0.5304(13) 0.0984(10) -0.0071(7) 0.058(4) Uani 1 d .
C63 C 0.6075(12) 0.0380(10) 0.0376(7) 0.065(4) Uani 1 d .
C64 C 0.7068(13) 0.0132(11) 0.0177(8) 0.083(5) Uani 1 d .
H64 H 0.7582 -0.0254 0.0481 0.100 Uiso 1 calc R
C65 C 0.7310(15) 0.0444(13) -0.0464(10) 0.099(6) Uani 1 d .
H65 H 0.7985 0.0297 -0.0593 0.119 Uiso 1 calc R
C66 C 0.6536(16) 0.0982(13) -0.0917(9) 0.095(6) Uani 1 d .
H66 H 0.6687 0.1158 -0.1362 0.114 Uiso 1 calc R
C67 C 0.5569(13) 0.1253(11) -0.0721(7) 0.080(5) Uani 1 d .
H67 H 0.5062 0.1633 -0.1031 0.096 Uiso 1 calc R
N71 N 0.0647(7) 0.3139(7) 0.3413(5) 0.049(3) Uani 1 d .
N72 N 0.0081(8) 0.3809(7) 0.2906(5) 0.046(3) Uani 1 d .
C73 C -0.0736(10) 0.4403(9) 0.3155(5) 0.049(3) Uani 1 d .
C74 C -0.0710(10) 0.4114(10) 0.3823(6) 0.060(4) Uani 1 d .
H74 H -0.1178 0.4395 0.4125 0.072 Uiso 1 calc R
C75 C 0.0128(10) 0.3338(11) 0.3962(6) 0.064(4) Uani 1 d .
H75 H 0.0325 0.2981 0.4389 0.077 Uiso 1 calc R
O81 O -0.0572(6) 0.4849(6) 0.1715(4) 0.052(2) Uani 1 d .
C82 C -0.1390(9) 0.5326(9) 0.2036(6) 0.047(3) Uani 1 d .
C83 C -0.1480(10) 0.5155(9) 0.2717(6) 0.046(3) Uani 1 d .
C84 C -0.2357(11) 0.5729(10) 0.2983(7) 0.068(4) Uani 1 d .
H84 H -0.2432 0.5647 0.3443 0.082 Uiso 1 calc R
C85 C -0.3091(12) 0.6396(10) 0.2586(7) 0.083(5) Uani 1 d .
H85 H -0.3673 0.6771 0.2770 0.099 Uiso 1 calc R
C86 C -0.2994(11) 0.6525(10) 0.1933(8) 0.077(5) Uani 1 d .
H86 H -0.3510 0.7000 0.1668 0.092 Uiso 1 calc R
C87 C -0.2164(10) 0.5987(9) 0.1630(6) 0.058(4) Uani 1 d .
H87 H -0.2126 0.6066 0.1168 0.070 Uiso 1 calc R
N91 N 0.4638(7) 0.0653(6) 0.3636(4) 0.037(2) Uani 1 d .
N92 N 0.4340(7) 0.0074(6) 0.3338(4) 0.032(2) Uani 1 d .
C93 C 0.4613(9) -0.0808(8) 0.3707(5) 0.038(3) Uani 1 d .
C94 C 0.5107(9) -0.0811(8) 0.4256(5) 0.039(3) Uani 1 d .
H94 H 0.5382 -0.1330 0.4604 0.047 Uiso 1 calc R
C95 C 0.5116(8) 0.0106(8) 0.4192(5) 0.037(3) Uani 1 d .
H95 H 0.5416 0.0320 0.4495 0.044 Uiso 1 calc R
O101 O 0.3133(5) -0.0481(5) 0.2706(3) 0.0377(19) Uani 1 d .
C102 C 0.3655(9) -0.1376(9) 0.3015(6) 0.041(3) Uani 1 d .
C103 C 0.4381(9) -0.1583(8) 0.3515(6) 0.040(3) Uani 1 d .
C104 C 0.4839(9) -0.2526(8) 0.3827(6) 0.043(3) Uani 1 d .
H104 H 0.5319 -0.2664 0.4161 0.052 Uiso 1 calc R
C105 C 0.4609(9) -0.3269(9) 0.3660(6) 0.048(3) Uani 1 d .
H105 H 0.4913 -0.3899 0.3888 0.057 Uiso 1 calc R
C106 C 0.3937(10) -0.3074(9) 0.3161(7) 0.053(4) Uani 1 d .
H106 H 0.3798 -0.3574 0.3026 0.064 Uiso 1 calc R
C107 C 0.3455(10) -0.2127(9) 0.2850(6) 0.051(3) Uani 1 d .
H107 H 0.2978 -0.2001 0.2516 0.061 Uiso 1 calc R
N111 N 0.2091(7) 0.0315(7) 0.3936(4) 0.040(2) Uani 1 d .
N112 N 0.2167(7) 0.1181(7) 0.3944(4) 0.041(3) Uani 1 d .
C113 C 0.2379(9) 0.1232(9) 0.4555(5) 0.043(3) Uani 1 d .
C114 C 0.2443(10) 0.0353(9) 0.4953(6) 0.052(4) Uani 1 d .
H114 H 0.2595 0.0165 0.5407 0.063 Uiso 1 calc R
C115 C 0.2241(9) -0.0184(10) 0.4558(6) 0.054(4) Uani 1 d .
H115 H 0.2213 -0.0804 0.4699 0.065 Uiso 1 calc R
O121 O 0.2873(5) 0.2621(5) 0.3571(3) 0.038(2) Uani 1 d .
C122 C 0.2792(8) 0.2720(9) 0.4206(6) 0.043(3) Uani 1 d .
C123 C 0.2515(9) 0.2068(9) 0.4695(6) 0.043(3) Uani 1 d .
C124 C 0.2411(10) 0.2233(11) 0.5336(6) 0.062(4) Uani 1 d .
H124 H 0.2230 0.1802 0.5671 0.074 Uiso 1 calc R
C125 C 0.2569(11) 0.3014(12) 0.5487(7) 0.068(4) Uani 1 d .
H125 H 0.2498 0.3113 0.5923 0.082 Uiso 1 calc R
C126 C 0.2834(10) 0.3660(11) 0.4993(7) 0.062(4) Uani 1 d .
H126 H 0.2928 0.4203 0.5092 0.075 Uiso 1 calc R
C127 C 0.2958(9) 0.3500(10) 0.4368(6) 0.052(4) Uani 1 d .
H127 H 0.3159 0.3925 0.4039 0.063 Uiso 1 calc R
N131 N 0.2375(8) 0.1915(7) 0.0427(5) 0.051(3) Uani 1 d .
N132 N 0.1530(8) 0.2078(7) 0.0801(5) 0.045(3) Uani 1 d .
C133 C 0.0703(11) 0.2509(9) 0.0395(6) 0.052(4) Uani 1 d .
C134 C 0.1064(13) 0.2604(11) -0.0243(7) 0.073(5) Uani 1 d .
H134 H 0.0673 0.2877 -0.0631 0.088 Uiso 1 calc R
C135 C 0.2090(13) 0.2231(10) -0.0205(6) 0.066(4) Uani 1 d .
H135 H 0.2524 0.2201 -0.0567 0.079 Uiso 1 calc R
O141 O 0.0327(5) 0.2733(5) 0.1743(3) 0.040(2) Uani 1 d .
C142 C -0.0443(11) 0.2882(9) 0.1331(6) 0.052(4) Uani 1 d .
C143 C -0.0281(11) 0.2747(9) 0.0681(7) 0.061(4) Uani 1 d .
C144 C -0.1116(13) 0.2886(11) 0.0279(8) 0.078(5) Uani 1 d .
H144 H -0.1017 0.2816 -0.0162 0.094 Uiso 1 calc R
C145 C -0.2069(13) 0.3122(12) 0.0529(9) 0.085(6) Uani 1 d .
H145 H -0.2612 0.3156 0.0272 0.102 Uiso 1 calc R
C146 C -0.2231(12) 0.3310(12) 0.1160(10) 0.093(6) Uani 1 d .
H146 H -0.2889 0.3518 0.1318 0.111 Uiso 1 calc R
C147 C -0.1434(11) 0.3195(9) 0.1554(8) 0.066(4) Uani 1 d .
H147 H -0.1553 0.3328 0.1980 0.080 Uiso 1 calc R
N151 N 0.1267(8) 0.4226(7) 0.1167(4) 0.044(3) Uani 1 d .
N152 N 0.2271(7) 0.3810(7) 0.1090(4) 0.041(3) Uani 1 d .
C153 C 0.2513(10) 0.4109(8) 0.0469(5) 0.040(3) Uani 1 d .
C154 C 0.1638(10) 0.4736(9) 0.0136(6) 0.055(4) Uani 1 d .
H154 H 0.1574 0.5054 -0.0307 0.065 Uiso 1 calc R
C155 C 0.0888(10) 0.4791(9) 0.0596(6) 0.055(4) Uani 1 d .
H155 H 0.0210 0.5171 0.0518 0.067 Uiso 1 calc R
O161 O 0.4023(5) 0.2436(5) 0.1130(3) 0.039(2) Uani 1 d .
C162 C 0.4273(9) 0.2993(9) 0.0620(5) 0.042(3) Uani 1 d .
C163 C 0.3543(10) 0.3811(9) 0.0261(6) 0.052(4) Uani 1 d .
C164 C 0.3836(10) 0.4308(10) -0.0318(6) 0.061(4) Uani 1 d .
H164 H 0.3349 0.4834 -0.0570 0.073 Uiso 1 calc R
C165 C 0.4795(11) 0.4056(11) -0.0527(7) 0.070(5) Uani 1 d .
H165 H 0.4971 0.4405 -0.0916 0.084 Uiso 1 calc R
C166 C 0.5505(10) 0.3289(11) -0.0166(6) 0.064(4) Uani 1 d .
H166 H 0.6174 0.3105 -0.0309 0.077 Uiso 1 calc R
C167 C 0.5247(10) 0.2779(9) 0.0413(5) 0.050(4) Uani 1 d .
H167 H 0.5753 0.2276 0.0668 0.060 Uiso 1 calc R
O1A O 0.5987(6) 0.1371(6) 0.2712(4) 0.059(3) Uani 1 d .
C2A C 0.6785(10) 0.0604(10) 0.3036(7) 0.068(4) Uani 1 d .
H2A1 H 0.6567 0.0052 0.3204 0.082 Uiso 1 calc R
H2A2 H 0.7026 0.0781 0.3408 0.082 Uiso 1 calc R
C3A C 0.7597(10) 0.0369(9) 0.2546(7) 0.061(4) Uani 1 d .
H3A1 H 0.7657 -0.0237 0.2421 0.073 Uiso 1 calc R
H3A2 H 0.8242 0.0314 0.2730 0.073 Uiso 1 calc R
C4A C 0.7305(11) 0.1173(11) 0.1959(7) 0.080(5) Uani 1 d .
H4A1 H 0.7707 0.1593 0.1939 0.096 Uiso 1 calc R
H4A2 H 0.7386 0.0931 0.1548 0.096 Uiso 1 calc R
C5A C 0.6247(12) 0.1673(12) 0.2075(7) 0.088(5) Uani 1 d .
H5A1 H 0.6125 0.2362 0.1995 0.106 Uiso 1 calc R
H5A2 H 0.5826 0.1554 0.1766 0.106 Uiso 1 calc R
O1B O -0.0002(6) 0.0901(6) 0.3464(4) 0.063(3) Uani 1 d .
C2B C -0.0712(10) 0.1658(10) 0.3026(7) 0.063(4) Uani 1 d .
H2B1 H -0.0977 0.1400 0.2708 0.075 Uiso 1 calc R
H2B2 H -0.0390 0.2104 0.2783 0.075 Uiso 1 calc R
C3B C -0.1532(12) 0.2153(10) 0.3434(7) 0.083(5) Uani 1 d .
H3B1 H -0.1514 0.2790 0.3446 0.099 Uiso 1 calc R
H3B2 H -0.2188 0.2217 0.3261 0.099 Uiso 1 calc R
C4B C -0.1345(12) 0.1543(12) 0.4091(7) 0.091(6) Uani 1 d .
H4B1 H -0.1347 0.1923 0.4421 0.110 Uiso 1 calc R
H4B2 H -0.1872 0.1253 0.4201 0.110 Uiso 1 calc R
C5B C -0.0379(12) 0.0810(13) 0.4088(8) 0.124(9) Uani 1 d .
H5B1 H 0.0081 0.0875 0.4398 0.149 Uiso 1 calc R
H5B2 H -0.0451 0.0178 0.4227 0.149 Uiso 1 calc R
O1C O 0.1183(7) 0.5134(6) 0.2281(5) 0.067(3) Uani 1 d .
C2C C 0.1126(16) 0.6019(13) 0.1912(8) 0.111(7) Uani 1 d .
H2C1 H 0.0441 0.6465 0.1924 0.133 Uiso 1 calc R
H2C2 H 0.1285 0.5966 0.1452 0.133 Uiso 1 calc R
C3C C 0.1831(14) 0.6385(12) 0.2172(11) 0.103(6) Uani 1 d .
H3C1 H 0.1520 0.7063 0.2190 0.124 Uiso 1 calc R
H3C2 H 0.2438 0.6299 0.1906 0.124 Uiso 1 calc R
C4C C 0.2060(13) 0.5772(14) 0.2855(10) 0.100(6) Uani 1 d .
H4C1 H 0.2779 0.5405 0.2907 0.119 Uiso 1 calc R
H4C2 H 0.1867 0.6170 0.3191 0.119 Uiso 1 calc R
C5C C 0.1480(14) 0.5144(11) 0.2917(8) 0.084(5) Uani 1 d .
H5C1 H 0.1883 0.4498 0.3134 0.100 Uiso 1 calc R
H5C2 H 0.0886 0.5368 0.3185 0.100 Uiso 1 calc R

loop_
_atom_site_aniso_label
_atom_site_aniso_U_11
_atom_site_aniso_U_22
_atom_site_aniso_U_33
_atom_site_aniso_U_23
_atom_site_aniso_U_13
_atom_site_aniso_U_12
Mn1 0.0390(11) 0.0418(11) 0.0256(9) -0.0003(8) -0.0032(8) -0.0105(9)
Mn2 0.0464(12) 0.0484(12) 0.0276(10) 0.0004(8) -0.0070(8) -0.0168(10)
Mn3 0.0438(12) 0.0388(11) 0.0276(10) -0.0037(8) -0.0042(8) -0.0126(9)
Mn4 0.0484(12) 0.0459(12) 0.0342(10) 0.0018(9) -0.0019(9) -0.0177(10)
Mn5 0.0410(11) 0.0409(11) 0.0239(9) -0.0034(8) -0.0016(8) -0.0115(9)
Mn6 0.0438(12) 0.0438(12) 0.0229(9) -0.0017(8) -0.0025(8) -0.0098(9)
Mn7 0.0613(14) 0.0544(13) 0.0237(10) -0.0090(9) 0.0012(9) -0.0185(11)
Mn8 0.0412(12) 0.0475(12) 0.0324(10) -0.0017(9) -0.0028(8) -0.0085(10)
O1 0.055(5) 0.033(5) 0.017(4) -0.004(3) -0.002(3) -0.008(4)
O2 0.042(5) 0.028(4) 0.031(4) 0.000(3) -0.001(4) -0.007(4)
O3 0.044(5) 0.050(5) 0.021(4) 0.003(4) -0.009(3) -0.018(4)
O4 0.045(5) 0.046(5) 0.021(4) 0.003(3) -0.004(3) -0.020(4)
N11 0.040(6) 0.041(6) 0.033(6) -0.004(5) 0.001(5) -0.012(5)
N12 0.040(6) 0.029(6) 0.036(6) -0.006(4) 0.002(5) -0.009(5)
C13 0.044(8) 0.038(7) 0.028(6) -0.012(5) 0.002(5) -0.017(6)
C14 0.056(9) 0.050(9) 0.057(9) 0.001(7) -0.012(7) -0.023(7)
C15 0.058(9) 0.047(9) 0.047(8) 0.015(7) -0.003(7) -0.016(7)
O21 0.056(6) 0.037(5) 0.035(5) 0.000(4) -0.016(4) -0.019(4)
C22 0.048(8) 0.031(7) 0.037(7) -0.010(6) 0.002(6) -0.014(6)
C23 0.029(7) 0.030(7) 0.045(7) -0.019(6) 0.006(5) -0.008(6)
C24 0.072(10) 0.057(9) 0.039(8) -0.023(7) 0.007(7) -0.015(8)
C25 0.063(10) 0.053(9) 0.065(10) -0.013(8) 0.002(8) -0.029(8)
C26 0.054(9) 0.072(10) 0.042(8) -0.022(7) -0.014(7) -0.023(8)
C27 0.049(8) 0.040(8) 0.038(7) -0.010(6) -0.006(6) -0.011(7)
N31 0.033(6) 0.056(7) 0.031(6) -0.012(5) -0.003(5) -0.008(5)
N32 0.034(6) 0.053(7) 0.041(6) -0.008(5) -0.001(5) -0.019(5)
C33 0.029(7) 0.042(8) 0.056(9) -0.015(7) 0.006(6) -0.011(6)
C34 0.035(8) 0.058(9) 0.059(9) -0.021(7) -0.009(6) -0.026(7)
C35 0.049(8) 0.045(8) 0.035(7) -0.016(6) 0.003(6) -0.013(7)
O41 0.056(6) 0.047(6) 0.049(5) -0.001(4) -0.007(4) -0.022(5)
C42 0.036(8) 0.043(9) 0.078(11) -0.025(8) 0.001(7) -0.009(7)
C43 0.042(8) 0.039(8) 0.067(9) -0.021(7) 0.017(7) -0.019(7)
C44 0.060(10) 0.055(10) 0.071(10) -0.018(8) 0.017(8) -0.013(8)
C45 0.080(12) 0.060(11) 0.086(12) -0.029(10) 0.029(10) -0.036(9)
C46 0.100(14) 0.075(12) 0.090(14) 0.001(10) 0.028(11) -0.057(11)
C47 0.081(12) 0.059(10) 0.053(9) 0.011(8) 0.024(8) -0.014(9)
N51 0.040(6) 0.041(6) 0.030(5) -0.013(5) 0.010(5) -0.008(5)
N52 0.066(8) 0.049(7) 0.025(6) -0.005(5) 0.014(5) -0.015(6)
C53 0.065(10) 0.062(10) 0.037(8) -0.031(7) 0.025(7) -0.025(8)
C54 0.049(9) 0.073(11) 0.053(9) -0.023(8) 0.009(7) -0.001(8)
C55 0.053(9) 0.053(9) 0.042(8) -0.015(7) 0.008(7) -0.003(7)
O61 0.072(7) 0.081(7) 0.040(5) -0.021(5) 0.008(5) -0.030(6)
C62 0.081(12) 0.052(9) 0.050(9) -0.016(7) 0.012(9) -0.031(9)
C63 0.081(12) 0.063(10) 0.058(10) -0.044(8) 0.045(9) -0.023(9)
C64 0.098(13) 0.068(11) 0.083(12) -0.043(9) 0.052(10) -0.019(10)
C65 0.096(15) 0.086(14) 0.105(16) -0.025(12) 0.049(13) -0.022(12)
C66 0.128(17) 0.095(15) 0.074(13) -0.036(11) 0.070(13) -0.054(13)
C67 0.108(14) 0.100(13) 0.037(8) -0.032(8) 0.030(9) -0.036(11)
N71 0.033(6) 0.071(8) 0.037(6) -0.009(6) 0.003(5) -0.011(6)
N72 0.048(7) 0.051(7) 0.038(6) -0.014(5) -0.007(5) -0.012(6)
C73 0.061(9) 0.054(9) 0.023(7) -0.006(6) 0.005(6) -0.008(7)
C74 0.046(9) 0.082(11) 0.040(8) -0.029(7) 0.010(6) 0.005(8)
C75 0.052(9) 0.088(11) 0.035(8) -0.012(7) 0.016(7) -0.004(9)
O81 0.045(5) 0.054(6) 0.035(5) 0.009(4) -0.002(4) 0.002(4)
C82 0.035(8) 0.042(8) 0.054(8) -0.001(6) 0.009(6) -0.009(7)
C83 0.055(9) 0.044(8) 0.040(8) -0.001(6) 0.002(7) -0.023(7)
C84 0.062(10) 0.057(10) 0.067(10) 0.001(8) 0.016(8) -0.005(8)
C85 0.095(13) 0.061(11) 0.053(10) 0.011(8) 0.022(9) 0.008(9)
C86 0.064(11) 0.051(10) 0.080(12) 0.009(8) 0.009(9) 0.013(8)
C87 0.052(9) 0.058(9) 0.042(8) 0.008(7) 0.000(7) 0.000(8)
N91 0.051(7) 0.037(6) 0.025(5) -0.002(4) -0.007(5) -0.018(5)
N92 0.043(6) 0.034(6) 0.017(5) -0.002(4) -0.002(4) -0.012(5)
C93 0.051(8) 0.039(8) 0.012(6) -0.002(5) -0.003(5) 0.000(6)
C94 0.053(8) 0.030(7) 0.025(6) 0.004(5) -0.007(6) -0.006(6)
C95 0.048(8) 0.032(7) 0.028(6) -0.008(5) 0.001(6) -0.008(6)
O101 0.046(5) 0.033(5) 0.028(4) 0.000(3) -0.004(4) -0.008(4)
C102 0.050(8) 0.033(8) 0.040(7) -0.018(6) 0.022(6) -0.014(7)
C103 0.045(8) 0.035(8) 0.036(7) -0.016(6) 0.009(6) -0.006(6)
C104 0.034(7) 0.038(8) 0.050(8) -0.015(6) 0.007(6) 0.001(6)
C105 0.056(9) 0.037(8) 0.043(8) -0.009(6) -0.005(7) -0.004(7)
C106 0.062(9) 0.041(9) 0.069(10) -0.023(7) 0.004(8) -0.026(7)
C107 0.056(9) 0.047(9) 0.040(7) -0.005(6) 0.000(6) -0.008(7)
N111 0.041(6) 0.044(7) 0.033(6) -0.007(5) 0.002(5) -0.013(5)
N112 0.046(6) 0.049(7) 0.024(5) -0.006(5) 0.003(4) -0.013(5)
C113 0.049(8) 0.053(9) 0.019(6) -0.003(6) 0.010(5) -0.010(7)
C114 0.068(10) 0.070(10) 0.022(6) 0.005(7) 0.001(6) -0.036(8)
C115 0.062(9) 0.061(9) 0.034(7) 0.010(7) -0.004(7) -0.021(8)
O121 0.046(5) 0.044(5) 0.027(4) -0.011(4) -0.003(4) -0.014(4)
C122 0.032(7) 0.063(9) 0.037(7) -0.018(7) -0.017(6) -0.012(7)
C123 0.035(7) 0.056(9) 0.032(7) -0.012(6) 0.000(6) -0.007(7)
C124 0.059(10) 0.095(12) 0.030(7) -0.015(8) 0.001(7) -0.024(9)
C125 0.074(11) 0.099(13) 0.033(8) -0.030(9) -0.004(7) -0.019(10)
C126 0.063(10) 0.073(11) 0.051(9) -0.037(8) 0.001(8) -0.008(8)
C127 0.047(8) 0.064(10) 0.048(8) -0.021(7) -0.003(6) -0.016(7)
N131 0.074(8) 0.056(7) 0.027(6) -0.010(5) -0.002(6) -0.027(6)
N132 0.054(7) 0.050(7) 0.032(6) -0.005(5) -0.008(5) -0.017(6)
C133 0.074(11) 0.047(8) 0.035(8) 0.014(6) -0.028(7) -0.030(8)
C134 0.095(13) 0.076(11) 0.038(9) 0.010(7) -0.016(9) -0.024(10)
C135 0.109(14) 0.060(10) 0.030(8) -0.009(7) -0.015(8) -0.026(10)
O141 0.034(5) 0.038(5) 0.036(4) 0.008(4) -0.015(4) -0.003(4)
C142 0.070(11) 0.036(8) 0.046(8) 0.010(6) -0.019(8) -0.020(7)
C143 0.063(10) 0.055(9) 0.064(10) 0.018(7) -0.035(9) -0.031(8)
C144 0.082(13) 0.078(12) 0.066(10) 0.014(8) -0.024(10) -0.027(10)
C145 0.074(13) 0.099(14) 0.086(13) 0.029(11) -0.050(11) -0.053(11)
C146 0.063(11) 0.096(13) 0.110(15) 0.049(12) -0.045(11) -0.047(10)
C147 0.053(10) 0.057(10) 0.085(11) 0.018(8) -0.019(9) -0.027(8)
N151 0.049(7) 0.040(6) 0.035(6) 0.000(5) -0.007(5) -0.009(5)
N152 0.029(6) 0.046(6) 0.035(6) 0.003(5) -0.012(5) 0.001(5)
C153 0.065(9) 0.037(7) 0.018(6) 0.003(5) -0.006(6) -0.019(7)
C154 0.051(9) 0.069(10) 0.029(7) 0.007(6) -0.003(6) -0.009(7)
C155 0.055(9) 0.057(9) 0.040(8) 0.008(7) -0.014(7) -0.008(7)
O161 0.032(5) 0.042(5) 0.032(4) 0.004(4) 0.000(4) -0.006(4)
C162 0.041(8) 0.059(9) 0.025(6) -0.005(6) 0.000(6) -0.018(7)
C163 0.045(9) 0.060(9) 0.041(8) 0.004(7) 0.000(6) -0.012(7)
C164 0.052(9) 0.076(10) 0.033(7) 0.018(7) -0.002(7) -0.010(8)
C165 0.050(10) 0.097(12) 0.049(9) 0.027(8) -0.009(7) -0.027(9)
C166 0.045(9) 0.102(12) 0.042(8) -0.002(8) 0.001(7) -0.028(9)
C167 0.051(9) 0.069(10) 0.027(7) 0.006(6) -0.005(6) -0.025(7)
O1A 0.042(5) 0.062(6) 0.041(5) 0.013(4) 0.003(4) 0.009(5)
C2A 0.047(9) 0.067(10) 0.059(9) 0.000(8) 0.011(7) 0.013(8)
C3A 0.046(9) 0.053(9) 0.078(10) -0.011(8) -0.005(8) -0.007(7)
C4A 0.072(12) 0.085(12) 0.059(10) 0.001(9) 0.012(8) -0.008(10)
C5A 0.081(13) 0.106(14) 0.053(10) 0.005(9) 0.001(9) -0.010(11)
O1B 0.059(6) 0.067(6) 0.038(5) 0.006(5) 0.012(4) 0.002(5)
C2B 0.054(9) 0.059(10) 0.063(9) 0.002(8) -0.012(8) -0.010(8)
C3B 0.092(13) 0.055(10) 0.077(11) -0.001(9) 0.023(10) -0.004(9)
C4B 0.085(13) 0.118(15) 0.060(10) -0.005(10) 0.031(9) -0.031(12)
C5B 0.080(13) 0.130(16) 0.073(12) 0.036(11) 0.049(10) 0.040(12)
O1C 0.079(7) 0.037(6) 0.088(8) -0.019(5) -0.003(6) -0.019(5)
C2C 0.19(2) 0.086(14) 0.089(13) -0.006(11) -0.036(13) -0.081(15)
C3C 0.108(16) 0.054(12) 0.154(19) -0.023(12) 0.034(14) -0.038(11)
C4C 0.078(13) 0.123(17) 0.138(18) -0.075(15) 0.015(12) -0.059(13)
C5C 0.119(15) 0.072(12) 0.076(12) -0.030(9) -0.016(10) -0.041(11)

loop_
_atom_type_symbol
_atom_type_description
_atom_type_scat_dispersion_real
_atom_type_scat_dispersion_imag
_atom_type_scat_source
C C 0.0033 0.0016 'International Tables Vol C Tables 4.2.6.8 and 6.1.1.4'
H H 0.0000 0.0000 'International Tables Vol C Tables 4.2.6.8 and 6.1.1.4'
N N 0.0061 0.0033 'International Tables Vol C Tables 4.2.6.8 and 6.1.1.4'
O O 0.0106 0.0060 'International Tables Vol C Tables 4.2.6.8 and 6.1.1.4'
Mn Mn 0.3368 0.7283 'International Tables Vol C Tables 4.2.6.8 and 6.1.1.4'

loop_
_geom_angle_atom_site_label_1
_geom_angle_atom_site_label_2
_geom_angle_atom_site_label_3
_geom_angle
O4 Mn1 O161 157.4(3)
O4 Mn1 O1 87.9(3)
O161 Mn1 O1 96.7(3)
O4 Mn1 N152 87.1(3)
O161 Mn1 N152 85.1(3)
O1 Mn1 N152 171.0(4)
O4 Mn1 N11 108.5(3)
O161 Mn1 N11 93.8(3)
O1 Mn1 N11 88.5(3)
N152 Mn1 N11 100.2(4)
O4 Mn1 Mn6 32.6(2)
O161 Mn1 Mn6 145.6(2)
O1 Mn1 Mn6 55.3(2)
N152 Mn1 Mn6 119.5(3)
N11 Mn1 Mn6 103.9(3)
O3 Mn2 O2 88.9(3)
O3 Mn2 O141 153.8(3)
O2 Mn2 O141 97.7(3)
O3 Mn2 N132 85.4(4)
O2 Mn2 N132 173.6(4)
O141 Mn2 N132 86.3(4)
O3 Mn2 N31 108.3(3)
O2 Mn2 N31 88.6(3)
O141 Mn2 N31 97.2(3)
N132 Mn2 N31 96.0(4)
O3 Mn2 Mn5 33.60(19)
O2 Mn2 Mn5 55.3(2)
O141 Mn2 Mn5 144.6(2)
N132 Mn2 Mn5 119.0(3)
N31 Mn2 Mn5 103.7(2)
O21 Mn3 O1 175.8(3)
O21 Mn3 N12 90.0(4)
O1 Mn3 N12 93.1(4)
O21 Mn3 N91 90.1(3)
O1 Mn3 N91 87.0(3)
N12 Mn3 N91 175.0(4)
O21 Mn3 O1A 90.3(3)
O1 Mn3 O1A 92.6(3)
N12 Mn3 O1A 88.6(3)
N91 Mn3 O1A 86.4(3)
O21 Mn3 O121 94.7(3)
O1 Mn3 O121 82.5(3)
N12 Mn3 O121 90.3(3)
N91 Mn3 O121 94.7(3)
O1A Mn3 O121 174.9(3)
O41 Mn4 O2 176.5(4)
O41 Mn4 N32 89.7(4)
O2 Mn4 N32 93.1(4)
O41 Mn4 N111 89.9(4)
O2 Mn4 N111 87.4(4)
N32 Mn4 N111 175.3(4)
O41 Mn4 O1B 90.1(3)
O2 Mn4 O1B 92.1(3)
N32 Mn4 O1B 87.5(4)
N111 Mn4 O1B 87.8(4)
O41 Mn4 O101 97.2(3)
O2 Mn4 O101 80.7(3)
N32 Mn4 O101 91.1(3)
N111 Mn4 O101 93.6(3)
O1B Mn4 O101 172.6(3)
O3 Mn5 O101 97.1(3)
O3 Mn5 O1 87.4(3)
O101 Mn5 O1 156.5(3)
O3 Mn5 N92 175.2(4)
O101 Mn5 N92 86.5(3)
O1 Mn5 N92 88.0(3)
O3 Mn5 N51 87.2(3)
O101 Mn5 N51 97.9(3)
O1 Mn5 N51 105.4(3)
N92 Mn5 N51 95.4(4)
O3 Mn5 Mn2 33.3(2)
O101 Mn5 Mn2 84.3(2)
O1 Mn5 Mn2 87.2(2)
N92 Mn5 Mn2 145.0(3)
N51 Mn5 Mn2 119.4(3)
O3 Mn5 Mn6 88.6(2)
O101 Mn5 Mn6 101.3(2)
O1 Mn5 Mn6 55.6(2)
N92 Mn5 Mn6 87.7(3)
N51 Mn5 Mn6 160.7(3)
Mn2 Mn5 Mn6 61.36(6)
O4 Mn6 O2 88.3(3)
O4 Mn6 O121 97.5(3)
O2 Mn6 O121 155.5(3)
O4 Mn6 N112 174.9(4)
O2 Mn6 N112 86.9(4)
O121 Mn6 N112 86.3(4)
O4 Mn6 N71 87.7(3)
O2 Mn6 N71 109.4(4)
O121 Mn6 N71 94.7(3)
N112 Mn6 N71 95.3(4)
O4 Mn6 Mn5 88.4(2)
O2 Mn6 Mn5 54.7(2)
O121 Mn6 Mn5 101.5(2)
N112 Mn6 Mn5 87.6(3)
N71 Mn6 Mn5 163.8(3)
O4 Mn6 Mn1 32.2(2)
O2 Mn6 Mn1 87.4(2)
O121 Mn6 Mn1 85.2(2)
N112 Mn6 Mn1 145.9(3)
N71 Mn6 Mn1 118.3(3)
Mn5 Mn6 Mn1 61.94(6)
O61 Mn7 O3 173.9(4)
O61 Mn7 N52 90.0(4)
O3 Mn7 N52 93.0(3)
O61 Mn7 N131 90.5(4)
O3 Mn7 N131 85.6(4)
N52 Mn7 N131 169.0(4)
O61 Mn7 O161 96.0(3)
O3 Mn7 O161 89.3(3)
N52 Mn7 O161 91.3(4)
N131 Mn7 O161 99.6(3)
O81 Mn8 O4 175.5(3)
O81 Mn8 N72 89.9(4)
O4 Mn8 N72 93.3(4)
O81 Mn8 N151 90.6(4)
O4 Mn8 N151 86.6(3)
N72 Mn8 N151 174.7(4)
O81 Mn8 O141 93.8(3)
O4 Mn8 O141 82.8(3)
N72 Mn8 O141 95.4(3)
N151 Mn8 O141 89.8(3)
O81 Mn8 O1C 92.2(4)
O4 Mn8 O1C 91.0(3)
N72 Mn8 O1C 89.7(4)
N151 Mn8 O1C 85.0(4)
O141 Mn8 O1C 172.2(3)
Mn3 O1 Mn5 123.2(3)
Mn3 O1 Mn1 119.5(4)
Mn5 O1 Mn1 117.2(3)
Mn6 O2 Mn2 116.5(3)
Mn6 O2 Mn4 123.2(4)
Mn2 O2 Mn4 120.2(4)
Mn7 O3 Mn2 127.0(3)
Mn7 O3 Mn5 119.5(4)
Mn2 O3 Mn5 113.1(3)
Mn1 O4 Mn8 124.8(3)
Mn1 O4 Mn6 115.2(4)
Mn8 O4 Mn6 120.0(4)
C15 N11 N12 106.1(10)
C15 N11 Mn1 137.7(9)
N12 N11 Mn1 116.1(7)
C13 N12 N11 110.5(9)
C13 N12 Mn3 127.7(8)
N11 N12 Mn3 120.8(7)
N12 C13 C14 107.1(10)
N12 C13 C23 122.4(10)
C14 C13 C23 130.4(11)
C15 C14 C13 104.5(11)
N11 C15 C14 111.7(11)
C22 O21 Mn3 132.2(7)
O21 C22 C27 118.1(11)
O21 C22 C23 123.6(10)
C27 C22 C23 118.3(11)
C24 C23 C22 119.4(11)
C24 C23 C13 119.0(11)
C22 C23 C13 121.5(11)
C25 C24 C23 121.0(13)
C24 C25 C26 119.3(13)
C27 C26 C25 120.0(12)
C26 C27 C22 122.1(12)
C35 N31 N32 105.9(10)
C35 N31 Mn2 138.3(8)
N32 N31 Mn2 115.7(7)
C33 N32 N31 110.6(9)
C33 N32 Mn4 128.4(8)
N31 N32 Mn4 120.8(8)
N32 C33 C34 106.2(11)
N32 C33 C43 122.2(11)
C34 C33 C43 131.5(12)
C35 C34 C33 105.8(11)
N31 C35 C34 111.4(11)
C42 O41 Mn4 129.7(8)
O41 C42 C43 124.4(13)
O41 C42 C47 116.7(13)
C43 C42 C47 118.9(14)
C42 C43 C44 120.0(13)
C42 C43 C33 121.8(12)
C44 C43 C33 118.2(13)
C45 C44 C43 119.0(15)
C46 C45 C44 121.4(16)
C45 C46 C47 119.0(15)
C46 C47 C42 121.7(16)
C55 N51 N52 106.2(9)
C55 N51 Mn5 137.3(8)
N52 N51 Mn5 114.3(7)
C53 N52 N51 110.1(10)
C53 N52 Mn7 129.4(9)
N51 N52 Mn7 120.0(8)
N52 C53 C54 109.2(11)
N52 C53 C63 122.6(13)
C54 C53 C63 128.2(13)
C55 C54 C53 102.0(11)
N51 C55 C54 112.5(12)
C62 O61 Mn7 132.0(9)
O61 C62 C67 118.9(15)
O61 C62 C63 123.3(12)
C67 C62 C63 117.7(15)
C64 C63 C62 120.0(14)
C64 C63 C53 119.9(15)
C62 C63 C53 120.1(13)
C65 C64 C63 120.8(17)
C64 C65 C66 118.8(17)
C67 C66 C65 120.6(16)
C66 C67 C62 121.8(17)
C75 N71 N72 104.7(10)
C75 N71 Mn6 139.4(9)
N72 N71 Mn6 115.9(7)
C73 N72 N71 109.4(9)
C73 N72 Mn8 129.0(8)
N71 N72 Mn8 119.9(8)
N72 C73 C74 108.3(11)
N72 C73 C83 120.3(10)
C74 C73 C83 131.3(12)
C75 C74 C73 105.8(11)
N71 C75 C74 111.7(12)
C82 O81 Mn8 130.7(7)
O81 C82 C83 123.6(11)
O81 C82 C87 115.0(11)
C83 C82 C87 121.4(12)
C82 C83 C84 117.4(12)
C82 C83 C73 123.1(12)
C84 C83 C73 119.5(11)
C85 C84 C83 120.8(14)
C86 C85 C84 120.3(15)
C85 C86 C87 122.8(14)
C86 C87 C82 117.2(12)
C95 N91 N92 106.2(9)
C95 N91 Mn3 132.7(8)
N92 N91 Mn3 120.6(6)
C93 N92 N91 109.9(8)
C93 N92 Mn5 129.5(8)
N91 N92 Mn5 120.6(6)
N92 C93 C94 108.2(11)
N92 C93 C103 122.4(10)
C94 C93 C103 129.4(10)
C93 C94 C95 105.4(10)
N91 C95 C94 110.3(10)
C102 O101 Mn5 125.0(7)
C102 O101 Mn4 113.6(6)
Mn5 O101 Mn4 106.6(3)
O101 C102 C107 118.6(12)
O101 C102 C103 123.5(11)
C107 C102 C103 117.9(11)
C104 C103 C102 119.0(12)
C104 C103 C93 121.3(11)
C102 C103 C93 119.7(11)
C105 C104 C103 122.0(12)
C106 C105 C104 119.1(12)
C105 C106 C107 119.6(12)
C102 C107 C106 122.4(12)
C115 N111 N112 107.0(10)
C115 N111 Mn4 133.0(9)
N112 N111 Mn4 118.8(7)
C113 N112 N111 110.5(9)
C113 N112 Mn6 127.5(9)
N111 N112 Mn6 121.9(7)
N112 C113 C114 106.3(12)
N112 C113 C123 121.7(11)
C114 C113 C123 132.0(11)
C115 C114 C113 106.9(11)
N111 C115 C114 109.2(12)
C122 O121 Mn6 125.1(7)
C122 O121 Mn3 117.1(6)
Mn6 O121 Mn3 105.9(3)
O121 C122 C127 118.8(12)
O121 C122 C123 121.2(11)
C127 C122 C123 120.0(11)
C124 C123 C122 118.0(13)
C124 C123 C113 120.2(12)
C122 C123 C113 121.8(11)
C125 C124 C123 121.3(13)
C124 C125 C126 119.9(13)
C127 C126 C125 119.6(14)
C126 C127 C122 121.2(13)
C135 N131 N132 107.9(11)
C135 N131 Mn7 133.4(11)
N132 N131 Mn7 118.6(7)
N131 N132 C133 109.1(10)
N131 N132 Mn2 123.2(7)
C133 N132 Mn2 127.6(9)
N132 C133 C134 106.1(13)
N132 C133 C143 119.1(11)
C134 C133 C143 134.8(13)
C135 C134 C133 107.8(13)
N131 C135 C134 109.0(14)
C142 O141 Mn2 121.6(8)
C142 O141 Mn8 121.3(7)
Mn2 O141 Mn8 109.7(3)
O141 C142 C143 121.7(13)
O141 C142 C147 119.5(13)
C143 C142 C147 118.7(13)
C142 C143 C144 119.1(15)
C142 C143 C133 122.4(12)
C144 C143 C133 118.5(14)
C145 C144 C143 120.5(16)
C144 C145 C146 120.0(15)
C147 C146 C145 120.2(17)
C146 C147 C142 121.1(16)
C155 N151 N152 107.8(10)
C155 N151 Mn8 131.9(9)
N152 N151 Mn8 120.2(7)
C153 N152 N151 109.0(9)
C153 N152 Mn1 130.4(8)
N151 N152 Mn1 120.4(7)
N152 C153 C154 108.0(11)
N152 C153 C163 120.6(10)
C154 C153 C163 131.3(11)
C155 C154 C153 105.4(11)
N151 C155 C154 109.8(11)
C162 O161 Mn1 126.8(7)
C162 O161 Mn7 114.1(7)
Mn1 O161 Mn7 105.7(3)
O161 C162 C167 120.7(11)
O161 C162 C163 121.4(11)
C167 C162 C163 117.9(11)
C164 C163 C162 118.4(12)
C164 C163 C153 120.5(11)
C162 C163 C153 121.1(11)
C165 C164 C163 122.3(12)
C164 C165 C166 119.1(13)
C165 C166 C167 120.4(13)
C162 C167 C166 121.6(12)
C5A O1A C2A 110.2(10)
C5A O1A Mn3 125.9(8)
C2A O1A Mn3 123.9(7)
O1A C2A C3A 107.2(10)
C2A C3A C4A 106.4(11)
C5A C4A C3A 103.1(12)
O1A C5A C4A 111.1(12)
C5B O1B C2B 110.1(10)
C5B O1B Mn4 127.7(8)
C2B O1B Mn4 121.9(7)
O1B C2B C3B 107.3(11)
C4B C3B C2B 104.8(12)
C5B C4B C3B 108.1(13)
O1B C5B C4B 108.9(12)
C2C O1C C5C 104.8(11)
C2C O1C Mn8 130.1(10)
C5C O1C Mn8 124.2(9)
O1C C2C C3C 110.4(15)
C2C C3C C4C 102.2(13)
C5C C4C C3C 105.7(14)
O1C C5C C4C 108.5(14)

loop_
_geom_bond_atom_site_label_1
_geom_bond_atom_site_label_2
_geom_bond_distance
Mn1 O4 1.889(7)
Mn1 O161 1.924(7)
Mn1 O1 1.938(7)
Mn1 N152 1.977(8)
Mn1 N11 2.115(10)
Mn1 Mn6 3.208(3)
Mn2 O3 1.895(7)
Mn2 O2 1.913(7)
Mn2 O141 1.922(7)
Mn2 N132 1.938(9)
Mn2 N31 2.155(10)
Mn2 Mn5 3.175(3)
Mn3 O21 1.825(7)
Mn3 O1 1.891(7)
Mn3 N12 1.935(9)
Mn3 N91 1.990(9)
Mn3 O1A 2.286(8)
Mn3 O121 2.302(8)
Mn4 O41 1.856(8)
Mn4 O2 1.914(7)
Mn4 N32 1.936(9)
Mn4 N111 1.974(9)
Mn4 O1B 2.272(8)
Mn4 O101 2.299(8)
Mn5 O3 1.910(6)
Mn5 O101 1.921(8)
Mn5 O1 1.924(7)
Mn5 N92 1.941(8)
Mn5 N51 2.145(9)
Mn5 Mn6 3.198(3)
Mn6 O4 1.910(7)
Mn6 O2 1.911(7)
Mn6 O121 1.917(7)
Mn6 N112 1.965(9)
Mn6 N71 2.152(10)
Mn7 O61 1.820(9)
Mn7 O3 1.886(7)
Mn7 N52 1.931(10)
Mn7 N131 1.999(11)
Mn7 O161 2.193(8)
Mn8 O81 1.842(8)
Mn8 O4 1.907(7)
Mn8 N72 1.934(10)
Mn8 N151 1.982(9)
Mn8 O141 2.271(8)
Mn8 O1C 2.294(9)
N11 C15 1.323(14)
N11 N12 1.372(11)
N12 C13 1.349(13)
C13 C14 1.409(15)
C13 C23 1.446(15)
C14 C15 1.388(17)
O21 C22 1.335(13)
C22 C27 1.374(15)
C22 C23 1.394(15)
C23 C24 1.386(16)
C24 C25 1.362(17)
C25 C26 1.384(17)
C26 C27 1.350(16)
N31 C35 1.293(13)
N31 N32 1.379(12)
N32 C33 1.333(14)
C33 C34 1.384(15)
C33 C43 1.477(16)
C34 C35 1.375(15)
O41 C42 1.342(14)
C42 C43 1.356(17)
C42 C47 1.396(17)
C43 C44 1.412(17)
C44 C45 1.380(18)
C45 C46 1.35(2)
C46 C47 1.37(2)
N51 C55 1.321(14)
N51 N52 1.353(11)
N52 C53 1.313(14)
C53 C54 1.418(17)
C53 C63 1.468(17)
C54 C55 1.379(16)
O61 C62 1.336(16)
C62 C67 1.394(17)
C62 C63 1.406(19)
C63 C64 1.388(19)
C64 C65 1.38(2)
C65 C66 1.40(2)
C66 C67 1.35(2)
N71 C75 1.349(14)
N71 N72 1.374(12)
N72 C73 1.354(14)
C73 C74 1.362(15)
C73 C83 1.453(16)
C74 C75 1.354(16)
O81 C82 1.361(13)
C82 C83 1.387(16)
C82 C87 1.391(15)
C83 C84 1.412(17)
C84 C85 1.352(18)
C85 C86 1.332(18)
C86 C87 1.385(17)
N91 C95 1.338(12)
N91 N92 1.352(11)
N92 C93 1.339(13)
C93 C94 1.368(14)
C93 C103 1.452(16)
C94 C95 1.375(14)
O101 C102 1.349(13)
C102 C107 1.371(16)
C102 C103 1.412(16)
C103 C104 1.388(15)
C104 C105 1.382(16)
C105 C106 1.363(16)
C106 C107 1.398(16)
N111 C115 1.342(13)
N111 N112 1.356(12)
N112 C113 1.341(13)
C113 C114 1.395(16)
C113 C123 1.430(16)
C114 C115 1.367(16)
O121 C122 1.349(12)
C122 C127 1.387(16)
C122 C123 1.402(16)
C123 C124 1.391(16)
C124 C125 1.375(18)
C125 C126 1.393(19)
C126 C127 1.358(16)
N131 C135 1.336(14)
N131 N132 1.364(13)
N132 C133 1.369(14)
C133 C134 1.386(18)
C133 C143 1.441(19)
C134 C135 1.368(19)
O141 C142 1.350(14)
C142 C143 1.398(18)
C142 C147 1.404(18)
C143 C144 1.416(18)
C144 C145 1.37(2)
C145 C146 1.38(2)
C146 C147 1.371(18)
N151 C155 1.331(13)
N151 N152 1.360(12)
N152 C153 1.342(13)
C153 C154 1.395(15)
C153 C163 1.441(16)
C154 C155 1.378(16)
O161 C162 1.321(12)
C162 C167 1.370(15)
C162 C163 1.417(16)
C163 C164 1.401(16)
C164 C165 1.351(17)
C165 C166 1.365(17)
C166 C167 1.389(16)
O1A C5A 1.379(15)
O1A C2A 1.399(13)
C2A C3A 1.489(16)
C3A C4A 1.500(17)
C4A C5A 1.463(18)
O1B C5B 1.371(15)
O1B C2B 1.431(13)
C2B C3B 1.478(17)
C3B C4B 1.462(18)
C4B C5B 1.442(19)
O1C C2C 1.381(17)
O1C C5C 1.409(15)
C2C C3C 1.46(2)
C3C C4C 1.51(2)
C4C C5C 1.436(19)
